data_7251951
loop_
_publ_author_name
'Takashita, Tomoko'
'Takata, Ryunosuke'
'Aoe, Mizuki'
'Takeshita, Kei'
'Ishii, Tomohiko'

_publ_section_title
;
 Complete structural and electronic comparison of chiral and racemic
 ketohexoses: hydrogen-bond network topology and interaction strength
 distribution
;
_journal_issue 21
_journal_name_full CrystEngComm
_journal_page_first 3387
_journal_page_last 3395
_journal_paper_doi 10.1039/D6CE00205F
_journal_volume 28
_journal_year 2026
_chemical_formula_moiety 'C6 H12 O6'
_chemical_formula_sum 'C6 H12 O6'
_chemical_formula_weight 180.16
_chemical_name_systematic D,L-tagatose
_space_group_crystal_system monoclinic
_space_group_IT_number 14
_space_group_name_Hall '-P 2ybc'
_space_group_name_H-M_alt 'P 1 21/c 1'
_atom_sites_solution_hydrogens geom
_atom_sites_solution_primary dual
_audit_creation_date 2023-07-25
_audit_creation_method
;
Olex2 1.3
(compiled 2020.11.12 svn.r5f609507 for OlexSys, GUI svn.r6408)
;
_audit_update_record
;
2025-06-25 deposited with the CCDC.	2026-05-04 downloaded from the CCDC.
;
_cell_angle_alpha 90
_cell_angle_beta 103.067(7)
_cell_angle_gamma 90
_cell_formula_units_Z 4
_cell_length_a 8.11340(10)
_cell_length_b 9.4936(2)
_cell_length_c 10.4731(2)
_cell_measurement_reflns_used 8307
_cell_measurement_temperature 296.15
_cell_measurement_theta_max 68.24
_cell_measurement_theta_min 4.34
_cell_volume 785.81(3)
_computing_molecular_graphics 'Olex2 1.3 (Dolomanov et al., 2009)'
_computing_publication_material 'Olex2 1.3 (Dolomanov et al., 2009)'
_computing_structure_refinement 'SHELXL 2018/3 (Sheldrick, 2015)'
_computing_structure_solution 'SHELXT 2018/2 (Sheldrick, 2018)'
_diffrn_ambient_temperature 296.15
_diffrn_measured_fraction_theta_full 0.999
_diffrn_measured_fraction_theta_max 0.999
_diffrn_measurement_device_type 'Rigaku R-AXIS RAPID'
_diffrn_radiation_type CuK\a
_diffrn_radiation_wavelength 1.5418
_diffrn_reflns_av_R_equivalents 0.0629
_diffrn_reflns_av_unetI/netI 0.0392
_diffrn_reflns_Laue_measured_fraction_full 0.999
_diffrn_reflns_Laue_measured_fraction_max 0.999
_diffrn_reflns_limit_h_max 9
_diffrn_reflns_limit_h_min -9
_diffrn_reflns_limit_k_max 11
_diffrn_reflns_limit_k_min -11
_diffrn_reflns_limit_l_max 12
_diffrn_reflns_limit_l_min -12
_diffrn_reflns_number 8575
_diffrn_reflns_point_group_measured_fraction_full 0.999
_diffrn_reflns_point_group_measured_fraction_max 0.999
_diffrn_reflns_theta_full 67.680
_diffrn_reflns_theta_max 68.228
_diffrn_reflns_theta_min 5.598
_exptl_absorpt_coefficient_mu 1.207
_exptl_absorpt_correction_T_max 1.0000
_exptl_absorpt_correction_T_min 0.6939
_exptl_absorpt_correction_type multi-scan
_exptl_absorpt_process_details ABSCOR(Rigaku,1995)
_exptl_crystal_colour 'clear light colorless'
_exptl_crystal_colour_lustre clear
_exptl_crystal_colour_modifier light
_exptl_crystal_colour_primary colourless
_exptl_crystal_density_diffrn 1.523
_exptl_crystal_description block
_exptl_crystal_F_000 384.0
_exptl_crystal_recrystallization_method 'Re-crystallisation from solvent: water'
_exptl_crystal_size_max 0.1
_exptl_crystal_size_mid 0.1
_exptl_crystal_size_min 0.1
_refine_diff_density_max 0.248
_refine_diff_density_min -0.363
_refine_diff_density_rms 0.093
_refine_ls_extinction_method none
_refine_ls_goodness_of_fit_ref 1.119
_refine_ls_hydrogen_treatment constr
_refine_ls_matrix_type full
_refine_ls_number_parameters 114
_refine_ls_number_reflns 1433
_refine_ls_number_restraints 0
_refine_ls_restrained_S_all 1.119
_refine_ls_R_factor_all 0.0407
_refine_ls_R_factor_gt 0.0377
_refine_ls_shift/su_max 0.000
_refine_ls_shift/su_mean 0.000
_refine_ls_structure_factor_coef Fsqd
_refine_ls_weighting_details 'w=1/[\s^2^(Fo^2^)+(0.0449P)^2^+0.2689P] where P=(Fo^2^+2Fc^2^)/3'
_refine_ls_weighting_scheme calc
_refine_ls_wR_factor_gt 0.0969
_refine_ls_wR_factor_ref 0.0996
_reflns_Friedel_coverage 0.000
_reflns_number_gt 1313
_reflns_number_total 1433
_reflns_threshold_expression 'I > 2\s(I)'
_cod_data_source_file d6ce00205f2.cif
_cod_data_source_block shelx
_cod_depositor_comments 'Adding full bibliography for 7251951.cif.'
_cod_database_code 7251951
_shelx_shelxl_version_number 2018/3
_shelx_space_group_comment
;
The symmetry employed for this shelxl refinement is uniquely defined
by the following loop, which should always be used as a source of
symmetry information in preference to the above space-group names.
They are only intended as comments.
;
_shelx_estimated_absorpt_t_max 0.970
_shelx_estimated_absorpt_t_min 0.970
_olex2_refinement_description
;
1. Fixed Uiso
 At 1.2 times of:
  All C(H) groups, All C(H,H) groups
 At 1.5 times of:
  All O(H) groups
2.a Ternary CH refined with riding coordinates:
 C007(H007), C008(H008), C00B(H00C)
2.b Secondary CH2 refined with riding coordinates:
 C00A(H00A,H00B), C00C(H00D,H00E)
2.c Idealised tetrahedral OH refined as rotating group:
 O001(H001), O002(H002), O004(H004), O005(H005), O006(H006)
;
_olex2_submission_special_instructions 'No special instructions were received'

loop_
_space_group_symop_operation_xyz
'x, y, z'
'-x, y+1/2, -z+1/2'
'-x, -y, -z'
'x, -y-1/2, z-1/2'

loop_
_atom_site_label
_atom_site_type_symbol
_atom_site_fract_x
_atom_site_fract_y
_atom_site_fract_z
_atom_site_U_iso_or_equiv
_atom_site_adp_type
_atom_site_occupancy
_atom_site_site_symmetry_order
_atom_site_calc_flag
_atom_site_refinement_flags_posn
_atom_site_refinement_flags_adp
_atom_site_refinement_flags_occupancy
_atom_site_disorder_assembly
_atom_site_disorder_group
O001 O 0.54464(13) 0.59950(10) 0.81973(9) 0.0251(3) Uani 1 1 d . . . . .
H001 H 0.514634 0.521525 0.839413 0.038 Uiso 1 1 calc R U . . .
O002 O 0.57669(13) 0.68612(11) 0.49343(9) 0.0277(3) Uani 1 1 d . . . . .
H002 H 0.547217 0.752758 0.443691 0.042 Uiso 1 1 calc R U . . .
O003 O 0.58602(12) 0.84128(9) 0.66812(10) 0.0243(3) Uani 1 1 d . . . . .
O004 O 0.86735(13) 0.49428(11) 0.82647(10) 0.0294(3) Uani 1 1 d . . . . .
H004 H 0.898988 0.426781 0.789401 0.044 Uiso 1 1 calc R U . . .
O005 O 0.26366(13) 0.82648(12) 0.50237(10) 0.0319(3) Uani 1 1 d . . . . .
H005 H 0.229623 0.889250 0.543665 0.048 Uiso 1 1 calc R U . . .
O006 O 1.03173(12) 0.76202(12) 0.78936(11) 0.0337(3) Uani 1 1 d . . . . .
H006 H 1.087858 0.721878 0.854070 0.051 Uiso 1 1 calc R U . . .
C007 C 0.79591(17) 0.59832(14) 0.73177(14) 0.0214(3) Uani 1 1 d . . . . .
H007 H 0.834616 0.581086 0.651033 0.026 Uiso 1 1 calc R U . . .
C008 C 0.60290(17) 0.58939(14) 0.70153(13) 0.0197(3) Uani 1 1 d . . . . .
H008 H 0.566912 0.498972 0.659173 0.024 Uiso 1 1 calc R U . . .
C009 C 0.52502(17) 0.70910(14) 0.61003(13) 0.0208(3) Uani 1 1 d . . . . .
C00A C 0.76629(18) 0.85644(15) 0.69237(16) 0.0272(4) Uani 1 1 d . . . . .
H00A H 0.798363 0.948315 0.730492 0.033 Uiso 1 1 calc R U . . .
H00B H 0.801544 0.850971 0.609972 0.033 Uiso 1 1 calc R U . . .
C00B C 0.85628(17) 0.74279(15) 0.78456(14) 0.0236(3) Uani 1 1 d . . . . .
H00C H 0.834342 0.755742 0.872067 0.028 Uiso 1 1 calc R U . . .
C00C C 0.33385(18) 0.71518(16) 0.58961(15) 0.0286(4) Uani 1 1 d . . . . .
H00D H 0.285648 0.626117 0.554012 0.034 Uiso 1 1 calc R U . . .
H00E H 0.304323 0.729430 0.673401 0.034 Uiso 1 1 calc R U . . .

loop_
_atom_site_aniso_label
_atom_site_aniso_U_11
_atom_site_aniso_U_22
_atom_site_aniso_U_33
_atom_site_aniso_U_23
_atom_site_aniso_U_13
_atom_site_aniso_U_12
O001 0.0315(6) 0.0218(5) 0.0257(5) -0.0009(4) 0.0143(4) -0.0049(4)
O002 0.0346(6) 0.0279(6) 0.0223(5) 0.0030(4) 0.0101(4) 0.0054(4)
O003 0.0189(5) 0.0174(5) 0.0359(6) -0.0031(4) 0.0051(4) 0.0005(4)
O004 0.0313(6) 0.0250(6) 0.0319(6) 0.0058(4) 0.0069(5) 0.0086(4)
O005 0.0263(6) 0.0356(6) 0.0304(6) -0.0028(4) -0.0004(4) 0.0084(4)
O006 0.0176(5) 0.0392(7) 0.0417(7) 0.0138(5) 0.0011(5) -0.0043(4)
C007 0.0218(7) 0.0216(7) 0.0216(7) 0.0022(5) 0.0069(5) 0.0032(5)
C008 0.0217(7) 0.0177(7) 0.0209(7) -0.0037(5) 0.0074(5) -0.0012(5)
C009 0.0207(7) 0.0195(7) 0.0227(7) -0.0030(5) 0.0061(6) -0.0011(5)
C00A 0.0198(7) 0.0196(7) 0.0409(9) 0.0006(6) 0.0039(6) -0.0031(5)
C00B 0.0176(7) 0.0264(7) 0.0266(7) 0.0006(6) 0.0048(6) -0.0022(5)
C00C 0.0212(8) 0.0294(8) 0.0339(8) 0.0000(6) 0.0033(6) -0.0011(6)

loop_
_atom_type_symbol
_atom_type_description
_atom_type_scat_dispersion_real
_atom_type_scat_dispersion_imag
_atom_type_scat_source
C C 0.0181 0.0091 'International Tables Vol C Tables 4.2.6.8 and 6.1.1.4'
H H 0.0000 0.0000 'International Tables Vol C Tables 4.2.6.8 and 6.1.1.4'
O O 0.0492 0.0322 'International Tables Vol C Tables 4.2.6.8 and 6.1.1.4'

loop_
_geom_angle_atom_site_label_1
_geom_angle_atom_site_label_2
_geom_angle_atom_site_label_3
_geom_angle
_geom_angle_site_symmetry_1
_geom_angle_site_symmetry_3
_geom_angle_publ_flag
C008 O001 H001 109.5 . . ?
C009 O002 H002 109.5 . . ?
C009 O003 C00A 113.80(10) . . ?
C007 O004 H004 109.5 . . ?
C00C O005 H005 109.5 . . ?
C00B O006 H006 109.5 . . ?
O004 C007 H007 109.0 . . ?
O004 C007 C008 109.99(11) . . ?
O004 C007 C00B 108.99(11) . . ?
C008 C007 H007 109.0 . . ?
C00B C007 H007 109.0 . . ?
C00B C007 C008 110.90(11) . . ?
O001 C008 C007 110.00(11) . . ?
O001 C008 H008 109.2 . . ?
O001 C008 C009 108.87(11) . . ?
C007 C008 H008 109.2 . . ?
C009 C008 C007 110.35(11) . . ?
C009 C008 H008 109.2 . . ?
O002 C009 O003 111.42(11) . . ?
O002 C009 C008 105.62(11) . . ?
O002 C009 C00C 112.47(11) . . ?
O003 C009 C008 109.32(10) . . ?
O003 C009 C00C 105.68(11) . . ?
C00C C009 C008 112.40(11) . . ?
O003 C00A H00A 109.3 . . ?
O003 C00A H00B 109.3 . . ?
O003 C00A C00B 111.43(11) . . ?
H00A C00A H00B 108.0 . . ?
C00B C00A H00A 109.3 . . ?
C00B C00A H00B 109.3 . . ?
O006 C00B C007 111.48(12) . . ?
O006 C00B C00A 105.31(11) . . ?
O006 C00B H00C 110.0 . . ?
C007 C00B C00A 109.93(11) . . ?
C007 C00B H00C 110.0 . . ?
C00A C00B H00C 110.0 . . ?
O005 C00C C009 111.42(12) . . ?
O005 C00C H00D 109.3 . . ?
O005 C00C H00E 109.3 . . ?
C009 C00C H00D 109.3 . . ?
C009 C00C H00E 109.3 . . ?
H00D C00C H00E 108.0 . . ?

loop_
_geom_bond_atom_site_label_1
_geom_bond_atom_site_label_2
_geom_bond_distance
_geom_bond_site_symmetry_2
_geom_bond_publ_flag
O001 H001 0.8200 . ?
O001 C008 1.4247(17) . ?
O002 H002 0.8200 . ?
O002 C009 1.3950(17) . ?
O003 C009 1.4330(15) . ?
O003 C00A 1.4340(16) . ?
O004 H004 0.8200 . ?
O004 C007 1.4266(16) . ?
O005 H005 0.8200 . ?
O005 C00C 1.4284(18) . ?
O006 H006 0.8200 . ?
O006 C00B 1.4247(16) . ?
C007 H007 0.9800 . ?
C007 C008 1.5282(19) . ?
C007 C00B 1.5179(19) . ?
C008 H008 0.9800 . ?
C008 C009 1.5281(18) . ?
C009 C00C 1.5182(19) . ?
C00A H00A 0.9700 . ?
C00A H00B 0.9700 . ?
C00A C00B 1.520(2) . ?
C00B H00C 0.9800 . ?
C00C H00D 0.9700 . ?
C00C H00E 0.9700 . ?

loop_
_geom_torsion_atom_site_label_1
_geom_torsion_atom_site_label_2
_geom_torsion_atom_site_label_3
_geom_torsion_atom_site_label_4
_geom_torsion
_geom_torsion_site_symmetry_1
_geom_torsion_site_symmetry_2
_geom_torsion_site_symmetry_3
_geom_torsion_site_symmetry_4
_geom_torsion_publ_flag
O001 C008 C009 O002 -175.50(10) . . . . ?
O001 C008 C009 O003 64.51(13) . . . . ?
O001 C008 C009 C00C -52.50(14) . . . . ?
O002 C009 C00C O005 -60.12(15) . . . . ?
O003 C009 C00C O005 61.66(14) . . . . ?
O003 C00A C00B O006 174.40(11) . . . . ?
O003 C00A C00B C007 54.19(16) . . . . ?
O004 C007 C008 O001 54.57(14) . . . . ?
O004 C007 C008 C009 174.71(11) . . . . ?
O004 C007 C00B O006 70.03(14) . . . . ?
O004 C007 C00B C00A -173.58(11) . . . . ?
C007 C008 C009 O002 63.69(13) . . . . ?
C007 C008 C009 O003 -56.30(14) . . . . ?
C007 C008 C009 C00C -173.32(11) . . . . ?
C008 C007 C00B O006 -168.75(11) . . . . ?
C008 C007 C00B C00A -52.36(15) . . . . ?
C008 C009 C00C O005 -179.17(11) . . . . ?
C009 O003 C00A C00B -59.74(15) . . . . ?
C00A O003 C009 O002 -56.27(14) . . . . ?
C00A O003 C009 C008 60.09(14) . . . . ?
C00A O003 C009 C00C -178.72(11) . . . . ?
C00B C007 C008 O001 -66.06(14) . . . . ?
C00B C007 C008 C009 54.08(15) . . . . ?
